data_2003547
loop_
_publ_author_name
'Parvez, M.'
'Primak, A.'
'Clark, P. D.'

_publ_section_title
;
 <i>trans</i>-Dichlorobis(7-thiabicyclo[2.2.1]heptane)palladium(II) and
 <i>trans</i>-Dichlorobis(7-thiabicyclo[2.2.1]heptane)platinum(II)
;
_journal_issue 6
_journal_name_full 'Acta Crystallographica Section C'
_journal_page_first 1099
_journal_page_last 1102
_journal_paper_doi 10.1107/S0108270194014861
_journal_volume 51
_journal_year 1995
_chemical_formula_sum 'C12 H20 Cl2 Pd S2'
_chemical_formula_weight 405.72
_space_group_IT_number 2
_symmetry_cell_setting triclinic
_symmetry_space_group_name_Hall '-P 1'
_symmetry_space_group_name_H-M 'P -1'
_atom_type_scat_source IntTabIV
_cell_angle_alpha 98.52(1)
_cell_angle_beta 98.69(1)
_cell_angle_gamma 84.52(1)
_cell_formula_units_Z 2
_cell_length_a 6.815(1)
_cell_length_b 17.967(2)
_cell_length_c 6.223(1)
_cell_measurement_reflns_used 25
_cell_measurement_temperature 295(1)
_cell_measurement_theta_max 20
_cell_measurement_theta_min 15
_cell_volume 742.83(18)
_diffrn_measurement_device 'Rigaku AFC-5S'
_diffrn_measurement_method \w/2\q
_diffrn_radiation_type MoK\a
_diffrn_radiation_wavelength 0.71073
_diffrn_reflns_av_R_equivalents 0.026
_diffrn_reflns_limit_h_max 8
_diffrn_reflns_limit_h_min 0
_diffrn_reflns_limit_k_max 21
_diffrn_reflns_limit_k_min -21
_diffrn_reflns_limit_l_max 7
_diffrn_reflns_limit_l_min -7
_diffrn_reflns_number 2879
_diffrn_reflns_theta_max 25
_diffrn_standards_decay_% 1.05
_diffrn_standards_interval_count 200
_diffrn_standards_interval_time 180
_diffrn_standards_number 3
_exptl_absorpt_coefficient_mu 1.866
_exptl_absorpt_correction_T_max 1.00
_exptl_absorpt_correction_T_min 0.948
_exptl_absorpt_correction_type 'empirical via 3 \y scans (North, Phillips &'
_exptl_crystal_colour orange
_exptl_crystal_density_diffrn 1.814
_exptl_crystal_description prismatic
_exptl_crystal_size_max 0.30
_exptl_crystal_size_mid 0.20
_exptl_crystal_size_min 0.14
_refine_diff_density_max 0.74
_refine_diff_density_min -1.07
_refine_ls_extinction_coef 3.765E-7
_refine_ls_extinction_method secondary
_refine_ls_goodness_of_fit_obs 2.81
_refine_ls_hydrogen_treatment 'H atoms riding with C---H = 0.95\%A'
_refine_ls_number_parameters 157
_refine_ls_number_reflns 2240
_refine_ls_R_factor_obs 0.044
_refine_ls_shift/esd_max 0.01
_refine_ls_structure_factor_coef F
_refine_ls_weighting_details 'w = 1/\s^2^(F)'
_refine_ls_weighting_scheme calc
_refine_ls_wR_factor_obs 0.059
_reflns_number_observed 2240
_reflns_number_total 2633
_reflns_observed_criterion I>3\s(I)
_cod_data_source_file fg1033.cif
_cod_data_source_block 1
_cod_depositor_comments
;
The following automatic conversions were performed:

'_refine_ls_weighting_scheme' value 'w = 1/\s^2^(F)' was changed to
'calc'. New tag '_refine_ls_weighting_details' was created. The value
of the new tag was set to 'w = 1/\s^2^(F)'.

Automatic conversion script
Id: cif_fix_values 3143 2015-03-26 13:38:13Z robertas 
;
_cod_original_cell_volume 742.9(2)
_cod_database_code 2003547

loop_
_symmetry_equiv_pos_as_xyz
x,y,z
-x,-y,-z

loop_
_atom_site_aniso_label
_atom_site_aniso_U_11
_atom_site_aniso_U_12
_atom_site_aniso_U_13
_atom_site_aniso_U_22
_atom_site_aniso_U_23
_atom_site_aniso_U_33
Pd(1) 0.0210(5) -0.0031(4) -0.0016(4) 0.0216(5) 0.0071(4) 0.0190(5)
Pd(2) 0.0198(5) -0.0034(4) -0.0013(4) 0.0163(5) 0.0057(4) 0.0249(5)
Cl(1) 0.032(1) -0.0118(10) -0.009(1) 0.027(1) 0.014(1) 0.049(1)
Cl(2) 0.038(1) -0.009(1) -0.013(1) 0.033(1) 0.024(1) 0.046(1)
S(1) 0.024(1) 0.0003(9) 0.0008(9) 0.029(1) 0.0043(9) 0.018(1)
S(2) 0.021(1) -0.0030(9) 0.0018(9) 0.021(1) 0.0025(9) 0.029(1)
C(1) 0.024(5) -0.007(4) -0.006(4) 0.021(5) 0.004(4) 0.027(5)
C(2) 0.043(6) -0.001(4) -0.001(4) 0.028(5) 0.005(4) 0.019(4)
C(3) 0.032(5) -0.001(4) 0.008(4) 0.044(6) 0.016(4) 0.031(5)
C(4) 0.025(5) -0.008(4) -0.007(4) 0.015(4) 0.010(4) 0.039(5)
C(5) 0.026(5) -0.004(4) -0.006(4) 0.029(5) 0.013(4) 0.049(6)
C(6) 0.023(5) 0.001(4) -0.007(4) 0.024(5) 0.009(4) 0.039(5)
C(7) 0.035(5) -0.003(3) 0.001(4) 0.025(4) 0.010(3) 0.037(5)
C(8) 0.042(6) -0.009(4) 0.016(5) 0.020(5) -0.006(4) 0.056(7)
C(9) 0.064(7) -0.033(5) 0.015(5) 0.042(6) -0.003(5) 0.033(5)
C(10) 0.035(5) -0.016(4) -0.015(4) 0.037(6) 0.012(4) 0.034(5)
C(11) 0.036(6) -0.015(5) -0.008(5) 0.033(6) 0.005(5) 0.045(6)
C(12) 0.042(6) -0.011(5) 0.013(5) 0.040(6) 0.000(5) 0.040(6)

loop_
_atom_site_label
_atom_site_fract_x
_atom_site_fract_y
_atom_site_fract_z
_atom_site_B_iso_or_equiv
Pd(1) 0 0 0 1.61(2)
Pd(2) -0.5 -0.5 -0.5 1.61(2)
Cl(1) 0.2435(3) 0.0835(1) 0.1170(4) 2.85(5)
Cl(2) -0.3327(3) -0.5739(1) -0.2490(4) 3.07(5)
S(1) -0.2294(3) 0.1028(1) -0.0309(3) 1.89(4)
S(2) -0.7818(3) -0.5623(1) -0.5121(4) 1.86(4)
C(1) -0.4049(12) 0.0863(5) -0.2837(13) 1.9(2)
C(2) -0.2699(13) 0.0652(5) -0.4633(13) 2.4(2)
C(3) -0.0999(13) 0.1209(5) -0.4000(14) 2.7(2)
C(4) -0.1436(12) 0.1693(4) -0.1890(14) 2.1(2)
C(5) -0.3342(13) 0.2209(5) -0.2343(15) 2.8(2)
C(6) -0.5036(12) 0.1673(5) -0.2944(14) 2.3(2)
C(7) -0.7289(12) -0.6641(4) -0.5395(14) 1.9(2)
C(8) -0.6218(14) -0.6822(5) -0.7417(17) 3.1(2)
C(9) -0.7346(16) -0.6350(6) -0.9071(16) 3.5(2)
C(10) -0.9034(14) -0.5886(5) -0.7948(15) 2.8(2)
C(11) -1.0509(14) -0.6401(5) -0.7582(16) 3.1(2)
C(12) -0.9388(14) -0.6929(5) -0.5957(16) 3.2(2)
H(1) -0.4961 0.0497 -0.2820 2.1875
H(2) -0.2157 0.0149 -0.4636 2.7664
H(3) -0.3416 0.0720 -0.6023 2.7664
H(4) 0.0263 0.0941 -0.3779 3.1436
H(5) -0.1018 0.1521 -0.5118 3.1436
H(6) -0.0334 0.1951 -0.1130 2.4695
H(7) -0.3546 0.2558 -0.1070 3.3018
H(8) -0.3267 0.2483 -0.3523 3.3018
H(9) -0.5698 0.1714 -0.4383 2.7479
H(10) -0.5965 0.1783 -0.1927 2.7479
H(11) -0.6542 -0.6808 -0.4122 2.3716
H(12) -0.4886 -0.6680 -0.7067 3.7748
H(13) -0.6238 -0.7335 -0.7973 3.7748
H(14) -0.6499 -0.6021 -0.9480 4.3189
H(15) -0.7890 -0.6667 -1.0341 4.3189
H(16) -0.9614 -0.5472 -0.8664 3.3246
H(17) -1.1588 -0.6124 -0.6969 3.7418
H(18) -1.0993 -0.6697 -0.8926 3.7418
H(19) -0.9321 -0.7442 -0.6627 3.8490
H(20) -1.0015 -0.6890 -0.4678 3.8490

loop_
_geom_angle_atom_site_label_1
_geom_angle_atom_site_label_2
_geom_angle_atom_site_label_3
_geom_angle_site_symmetry_3
_geom_angle
_geom_angle_publ_flag
Cl(1) Pd(1) Cl(1) 2 180.0 yes
Cl(2) Pd(2) Cl(2) 2_444 180.0 yes
Cl(1) Pd(1) S(1) . 88.21(8) yes
Pd(1) S(1) C(1) . 110.4(3) yes
C(1) S(1) C(4) . 80.8(4) yes
Pd(2) S(2) C(10) . 112.3(3) yes
S(1) C(1) C(2) . 103.7(5) yes
C(2) C(1) C(6) . 110.0(7) no
C(2) C(3) C(4) . 105.9(7) no
S(1) C(4) C(5) . 101.1(6) yes
C(4) C(5) C(6) . 105.1(7) no
S(2) C(7) C(8) . 104.0(5) yes
C(8) C(7) C(12) . 109.2(7) no
C(8) C(9) C(10) . 106.4(7) no
S(2) C(10) C(11) . 101.0(6) yes
C(10) C(11) C(12) . 106.6(7) no
S(1) Pd(1) S(1) 2 180.0 yes
S(2) Pd(2) S(2) 2_444 180.0 yes
Cl(2) Pd(2) S(2) . 90.12(8) yes
Pd(1) S(1) C(4) . 110.5(3) yes
Pd(2) S(2) C(7) . 112.1(3) yes
C(7) S(2) C(10) . 80.0(4) yes
S(1) C(1) C(6) . 100.0(5) yes
C(1) C(2) C(3) . 104.9(7) no
S(1) C(4) C(3) . 104.1(6) yes
C(3) C(4) C(5) . 109.8(7) no
C(1) C(6) C(5) . 106.5(7) no
S(2) C(7) C(12) . 102.3(6) yes
C(7) C(8) C(9) . 105.6(8) no
S(2) C(10) C(9) . 102.9(6) yes
C(9) C(10) C(11) . 109.7(8) no
C(7) C(12) C(11) . 103.9(7) no

loop_
_geom_bond_atom_site_label_1
_geom_bond_atom_site_label_2
_geom_bond_distance
_geom_bond_publ_flag
Pd(1) Cl(1) 2.307(2) yes
Pd(1) S(1) 2.313(2) yes
S(1) C(1) 1.832(8) yes
S(2) C(7) 1.817(8) yes
C(1) C(2) 1.540(10) no
C(2) C(3) 1.570(10) no
C(4) C(5) 1.540(10) no
C(7) C(8) 1.530(10) no
C(8) C(9) 1.510(10) no
C(10) C(11) 1.490(10) no
Pd(2) Cl(2) 2.300(2) yes
Pd(2) S(2) 2.300(2) yes
S(1) C(4) 1.842(8) yes
S(2) C(10) 1.842(9) yes
C(1) C(6) 1.550(10) no
C(3) C(4) 1.520(10) no
C(5) C(6) 1.540(10) no
C(7) C(12) 1.540(10) no
C(9) C(10) 1.550(10) no
C(11) C(12) 1.550(10) no
C(1) H(1) 0.95 no
C(2) H(3) 0.95 no
C(3) H(5) 0.95 no
C(5) H(7) 0.95 no
C(6) H(9) 0.95 no
C(7) H(11) 0.95 no
C(8) H(13) 0.94 no
C(9) H(15) 0.95 no
C(11) H(17) 0.94 no
C(12) H(19) 0.95 no
C(2) H(2) 0.94 no
C(3) H(4) 0.95 no
C(4) H(6) 0.95 no
C(5) H(8) 0.95 no
C(6) H(10) 0.95 no
C(8) H(12) 0.95 no
C(9) H(14) 0.95 no
C(10) H(16) 0.95 no
C(11) H(18) 0.95 no
C(12) H(20) 0.95 no
